data_7036828
loop_
_publ_author_name
'Baker, C.F.'
'Barker, M.G.'
'Wilson, C.'
'Gregory, D.H.'

_publ_section_title
;
 New mixed alkaline-earth nitridomolybdate(VI) nitride oxides with
 anion-ordered sub-structures
;
_journal_name_full 'DALTON TRANSACTIONS (CAMBRIDGE, ENGLAND : 2003)'
_journal_page_first 1298
_journal_page_last 1303
_journal_volume 2004
_journal_year 2004
_chemical_formula_sum 'Ca36.82 Mo12 N56 O3 Sr15.18'
_chemical_name_systematic 'Ca36.82 Sr15.18 (Mo N4)12 N8 O3'
_space_group_IT_number 2
_symmetry_space_group_name_Hall '-P 1'
_symmetry_space_group_name_H-M 'P -1'
_cell_angle_alpha 102.792
_cell_angle_beta 95.658
_cell_angle_gamma 109.839
_cell_formula_units_Z 1
_cell_length_a 10.633
_cell_length_b 12.503
_cell_length_c 16.08
_cell_volume 1925.470
_citation_journal_id_ASTM DTARAF
_cod_data_source_file Baker_DTARAF_2004_1877.cif
_cod_data_source_block Ca36.82Mo12N56O3Sr15.18
_cod_original_cell_volume 1925.47
_cod_database_code 7036828

loop_
_symmetry_equiv_pos_as_xyz
x,y,z
-x,-y,-z

loop_
_atom_site_label
_atom_site_type_symbol
_atom_site_fract_x
_atom_site_fract_y
_atom_site_fract_z
_atom_site_occupancy
_atom_site_U_iso_or_equiv
Sr18 Sr+2 0.0662 -0.1792 0.84918 0.223 0.0
Sr17 Sr+2 -0.0037 -1.05418 0.19508 0.735 0.0
Ca22 Ca+2 0.2878 0.1378 0.7163 0.882 0.0
Ca24 Ca+2 0 -0.1 0 0.906 0.0
Ca4 Ca+2 -0.43178 -0.66718 0.22689 0.246 0.0
Mo4 Mo+5 0.02895 -0.10092 0.61587 1 0.0
Ca18 Ca+2 0.1549 -0.49047 0.06543 0.744 0.0
Mo3 Mo+5 0.48018 -0.24004 0.59248 1 0.0
Ca1 Ca+2 0.4817 -0.4292 0.18159 0.944 0.0
N2 N-3 -0.0312 -0.2021 0.0196 1 0.0
N14 N-3 -0.5608 -0.8361 0.2899 1 0.0
Sr15 Sr+2 0.73566 -0.19225 0.49224 0.477 0.0
N19 N-3 -0.1152 -0.0539 0.6411 1 0.0
Sr14 Sr+2 0.2379 -0.7186 0.09523 0.118 0.0
N1 N-3 -0.0139 -0.3952 0.096 1 0.0
Ca10 Ca+2 0.219 -0.6691 -0.09759 0.929 0.0
Mo6 Mo+5 0.22928 -0.51217 0.26144 1 0.0
Ca19 Ca+2 0.3606 -0.1421 -0.0518 0.926 0.0
N15 N-3 -0.5546 -0.6455 0.4462 1 0.0
Sr25 Sr+2 0 -0.1 0 0.094 0.0
Mo5 Mo+5 0.21965 -0.62115 -0.28164 1 0.0
Sr11 Sr+2 0.219 -0.6691 -0.09759 0.071 0.0
Sr3 Sr+2 0.30815 -0.9592 0.12376 0.538 0.0
N5 N-3 0.7859 -0.0048 0.0526 1 0.0
Sr6 Sr+2 -0.35835 -0.90501 0.25513 0.349 0.0
N4 N-3 0.1903 -0.1475 0.177 1 0.0
N27 N-3 0.4752 0.0826 0.688 1 0.0
Sr23 Sr+2 0.2878 0.1378 0.7163 0.118 0.0
N25 N-3 0.3457 -0.5462 0.0411 1 0.0
Sr5 Sr+2 -0.43178 -0.66718 0.22689 0.754 0.0
Ca9 Ca+2 0.1174 -0.3387 0.45437 0.923 0.0
Ca17 Ca+2 0.0662 -0.1792 0.84918 0.777 0.0
Sr1 Sr+2 0.06652 -0.36054 0.6596 1 0.0
Sr8 Sr+2 0.6524 0.04687 0.45846 0.229 0.0
Ca11 Ca+2 0.4028 -0.2344 0.37275 0.877 0.0
Sr24 Sr+2 0.681 0.0218 0.67012 0.057 0.0
Ca23 Ca+2 0.681 0.0218 0.67012 0.943 0.0
O1 O-2 0 -0.5 0.5 1 0.0
N28 N-3 0.7842 0.1773 0.6044 1 0.0
Sr10 Sr+2 0.1174 -0.3387 0.45437 0.077 0.0
Ca12 Ca+2 0.21113 -0.53452 0.52807 0.019 0.0
Sr9 Sr+2 0.0902 -0.304 0.25454 0.17 0.0
Sr13 Sr+2 0.21113 -0.53452 0.52807 0.981 0.0
N9 N-3 0.1004 -0.5594 -0.3258 1 0.0
Sr7 Sr+2 0.23694 -0.76574 0.29877 0.557 0.0
N6 N-3 0.5123 -0.0416 0.0945 1 0.0
N11 N-3 0.3403 -0.6499 -0.353 1 0.0
Ca5 Ca+2 -0.35835 -0.90501 0.25513 0.651 0.0
Ca15 Ca+2 0.3978 -0.1947 0.16738 0.916 0.0
Sr26 Sr+2 -0.5348 -0.4752 0.40025 0.087 0.0
N3 N-3 0.2188 -0.2987 0.0093 1 0.0
Ca14 Ca+2 0.73566 -0.19225 0.49224 0.523 0.0
Ca21 Ca+2 -0.0292 0.1185 0.58511 0.898 0.0
Ca8 Ca+2 0.0902 -0.304 0.25454 0.83 0.0
Ca2 Ca+2 0.30815 -0.9592 0.12376 0.462 0.0
Ca13 Ca+2 0.2379 -0.7186 0.09523 0.882 0.0
Mo1 Mo+5 0.09158 -0.25773 0.07029 1 0.0
N17 N-3 0.1198 -0.1002 0.7201 1 0.0
N22 N-3 0.2298 -0.4734 0.3777 1 0.0
Sr12 Sr+2 0.4028 -0.2344 0.37275 0.123 0.0
N20 N-3 0.143 0.0166 0.5701 1 0.0
N23 N-3 0.2951 -0.3727 0.2254 1 0.0
Sr2 Sr+2 0.4817 -0.4292 0.18159 0.056 0.0
Ca7 Ca+2 0.6524 0.04687 0.45846 0.771 0.0
N16 N-3 0.5376 -0.1282 0.5287 1 0.0
Sr19 Sr+2 0.1549 -0.49047 0.06543 0.256 0.0
Sr16 Sr+2 0.3978 -0.1947 0.16738 0.084 0.0
Sr22 Sr+2 -0.0292 0.1185 0.58511 0.102 0.0
Ca20 Ca+2 -0.4589 -0.6074 0.02047 0.919 0.0
N21 N-3 0.065 -0.6099 0.1933 1 0.0
Mo2 Mo+5 0.6267 -0.11962 0.0567 1 0.0
N26 N-3 0.129 -0.8844 0.1487 1 0.0
Sr21 Sr+2 -0.4589 -0.6074 0.02047 0.081 0.0
Ca3 Ca+2 -0.1408 -0.57598 0.14517 0.82 0.0
N24 N-3 0.3599 -0.5835 0.245 1 0.0
O2 O-2 -0.254 -0.7437 0.1898 1 0.0
Sr4 Sr+2 -0.1408 -0.57598 0.14517 0.18 0.0
N13 N-3 0.2948 -0.2922 0.5891 1 0.0
Ca25 Ca+2 -0.5348 -0.4752 0.40025 0.913 0.0
N18 N-3 -0.0445 -0.247 0.5335 1 0.0
Sr20 Sr+2 0.3606 -0.1421 -0.0518 0.074 0.0
Ca6 Ca+2 0.23694 -0.76574 0.29877 0.443 0.0
Ca16 Ca+2 -0.0037 -1.05418 0.19508 0.265 0.0
N7 N-3 0.6152 -0.2295 0.1227 1 0.0
N10 N-3 0.1182 -0.7624 -0.2603 1 0.0
N8 N-3 0.5551 -0.2081 -0.0615 1 0.0
N12 N-3 0.3168 -0.5159 -0.1719 1 0.0
